data_4079950
loop_
_publ_author_name
'Przyojski, Jacob A.'
'Arman, Hadi D.'
'Tonzetich, Zachary J.'

_publ_section_title
;
 NHC Complexes of Cobalt(II) Relevant to Catalytic C--C Coupling Reactions
;
_journal_issue 3
_journal_name_full Organometallics
_journal_page_first 723
_journal_paper_doi 10.1021/om3010756
_journal_volume 32
_journal_year 2013
_chemical_formula_moiety 'C44 H54 Co N4'
_chemical_formula_sum 'C44 H54 Co N4'
_chemical_formula_weight 697.84
_chemical_name_systematic
; 
 ? 
;
_space_group_IT_number 15
_symmetry_cell_setting monoclinic
_symmetry_space_group_name_Hall '-C 2yc'
_symmetry_space_group_name_H-M 'C 1 2/c 1'
_atom_sites_solution_hydrogens geom
_atom_sites_solution_primary direct
_atom_sites_solution_secondary difmap
_audit_creation_method SHELXL-97
_cell_angle_alpha 90.00
_cell_angle_beta 107.575(2)
_cell_angle_gamma 90.00
_cell_formula_units_Z 8
_cell_length_a 20.782(3)
_cell_length_b 20.801(3)
_cell_length_c 18.742(3)
_cell_measurement_reflns_used 16750
_cell_measurement_temperature 98(2)
_cell_measurement_theta_max 40.3
_cell_measurement_theta_min 2.0
_cell_volume 7724(2)
_computing_cell_refinement
;
CrystalClear-SM Expert 2.0 r3 (Rigaku, 2009)
;
_computing_data_collection
;
CrystalClear-SM Expert 2.0 r3 (Rigaku, 2009)
;
_computing_data_reduction
;
CrystalClear-SM Expert 2.0 r3 (Rigaku, 2009)
;
_computing_publication_material 'publCIF (Westrip, 2010)'
_computing_structure_refinement 'SHELXL-97 (Sheldrick, 1997)'
_computing_structure_solution 'SHELXS-97 (Sheldrick, 1990)'
_diffrn_ambient_temperature 98(2)
_diffrn_detector_area_resol_mean 28.5714
_diffrn_measured_fraction_theta_full 0.998
_diffrn_measured_fraction_theta_max 0.998
_diffrn_measurement_device_type
;
Saturn724 (2x2 bin mode)
;
_diffrn_measurement_method \w
_diffrn_radiation_monochromator graphite
_diffrn_radiation_source 'sealed tube'
_diffrn_radiation_type MoK\a
_diffrn_radiation_wavelength 0.71073
_diffrn_reflns_av_R_equivalents 0.0654
_diffrn_reflns_av_sigmaI/netI 0.0669
_diffrn_reflns_limit_h_max 22
_diffrn_reflns_limit_h_min -26
_diffrn_reflns_limit_k_max 27
_diffrn_reflns_limit_k_min -26
_diffrn_reflns_limit_l_max 24
_diffrn_reflns_limit_l_min -24
_diffrn_reflns_number 30756
_diffrn_reflns_reduction_process 'Lp corrections applied'
_diffrn_reflns_theta_full 27.50
_diffrn_reflns_theta_max 27.50
_diffrn_reflns_theta_min 2.01
_diffrn_standards_decay_% <1
_diffrn_standards_interval_count 0
_diffrn_standards_number 0
_exptl_absorpt_coefficient_mu 0.479
_exptl_absorpt_correction_T_max 1.0000
_exptl_absorpt_correction_T_min 0.771
_exptl_absorpt_correction_type multi-scan
_exptl_absorpt_process_details 'ABSCOR (Higashi, 1995)'
_exptl_crystal_colour yellow-orange
_exptl_crystal_density_diffrn 1.200
_exptl_crystal_density_method 'not measured'
_exptl_crystal_description platelet
_exptl_crystal_F_000 2984
_exptl_crystal_size_max 0.40
_exptl_crystal_size_mid 0.25
_exptl_crystal_size_min 0.10
_refine_diff_density_max 0.447
_refine_diff_density_min -0.719
_refine_diff_density_rms 0.065
_refine_ls_extinction_method none
_refine_ls_goodness_of_fit_ref 1.007
_refine_ls_hydrogen_treatment mixed
_refine_ls_matrix_type full
_refine_ls_number_parameters 519
_refine_ls_number_reflns 8856
_refine_ls_number_restraints 1
_refine_ls_restrained_S_all 1.007
_refine_ls_R_factor_all 0.0500
_refine_ls_R_factor_gt 0.0457
_refine_ls_shift/su_max 0.020
_refine_ls_shift/su_mean 0.000
_refine_ls_structure_factor_coef Fsqd
_refine_ls_weighting_details 'calc w=1/[\s^2^(Fo^2^)+(0.0600P)^2^+12.0000P] where P=(Fo^2^+2Fc^2^)/3'
_refine_ls_weighting_scheme calc
_refine_ls_wR_factor_gt 0.1188
_refine_ls_wR_factor_ref 0.1230
_reflns_number_gt 8049
_reflns_number_total 8856
_reflns_threshold_expression >2sigma(I)
_cod_data_source_file om3010756_si_002.cif
_cod_data_source_block '[CoMe2(IMes)2]'
_cod_original_sg_symbol_H-M C2/c
_cod_database_code 4079950

loop_
_symmetry_equiv_pos_as_xyz
'x, y, z'
'-x, y, -z+1/2'
'x+1/2, y+1/2, z'
'-x+1/2, y+1/2, -z+1/2'
'-x, -y, -z'
'x, -y, z-1/2'
'-x+1/2, -y+1/2, -z'
'x+1/2, -y+1/2, z-1/2'

loop_
_atom_site_label
_atom_site_type_symbol
_atom_site_fract_x
_atom_site_fract_y
_atom_site_fract_z
_atom_site_U_iso_or_equiv
_atom_site_adp_type
_atom_site_occupancy
_atom_site_symmetry_multiplicity
_atom_site_calc_flag
_atom_site_refinement_flags
Co1 Co 0.5000 0.071949(15) 0.7500 0.01147(9) Uani 1 2 d S
C1 C 0.53082(8) 0.07234(8) 0.85716(9) 0.0137(3) Uani 1 1 d .
N1 N 0.57023(7) 0.02787(7) 0.90560(7) 0.0150(3) Uani 1 1 d .
N2 N 0.52111(7) 0.11858(7) 0.90541(8) 0.0160(3) Uani 1 1 d .
C13 C 0.48167(8) 0.17643(8) 0.88474(9) 0.0150(3) Uani 1 1 d .
C14 C 0.41893(9) 0.17995(8) 0.89748(9) 0.0171(3) Uani 1 1 d .
C18 C 0.50894(8) 0.22843(8) 0.85684(9) 0.0171(3) Uani 1 1 d .
C5 C 0.55034(9) -0.08184(8) 0.85576(9) 0.0158(3) Uani 1 1 d .
C4 C 0.59528(8) -0.03168(8) 0.88562(9) 0.0150(3) Uani 1 1 d .
C22 C 0.59781(9) 0.07223(9) 0.74926(10) 0.0187(3) Uani 1 1 d .
C9 C 0.66510(9) -0.03902(9) 0.90063(9) 0.0175(3) Uani 1 1 d .
C17 C 0.47002(9) 0.28416(9) 0.83735(10) 0.0190(3) Uani 1 1 d .
H17A H 0.4872 0.3191 0.8181 0.023 Uiso 1 1 calc R
C16 C 0.40605(9) 0.28841(9) 0.84615(10) 0.0186(3) Uani 1 1 d .
C8 C 0.68884(9) -0.09783(9) 0.88362(10) 0.0216(4) Uani 1 1 d .
H8A H 0.7351 -0.1034 0.8931 0.026 Uiso 1 1 calc R
C10 C 0.47566(9) -0.07414(9) 0.84175(11) 0.0192(3) Uani 1 1 d .
C15 C 0.38162(9) 0.23634(9) 0.87676(10) 0.0187(3) Uani 1 1 d .
H15A H 0.3392 0.2392 0.8836 0.022 Uiso 1 1 calc R
C2 C 0.58422(10) 0.04646(9) 0.98020(9) 0.0209(4) Uani 1 1 d .
H2A H 0.6098 0.0239 1.0220 0.025 Uiso 1 1 calc R
C6 C 0.57671(9) -0.13978(9) 0.83966(10) 0.0191(3) Uani 1 1 d .
H6A H 0.5474 -0.1735 0.8196 0.023 Uiso 1 1 calc R
C7 C 0.64563(10) -0.14861(9) 0.85279(11) 0.0224(4) Uani 1 1 d .
C3 C 0.55367(10) 0.10306(9) 0.97987(9) 0.0219(4) Uani 1 1 d .
H3A H 0.5541 0.1275 1.0216 0.026 Uiso 1 1 calc R
C21 C 0.57876(9) 0.22499(10) 0.84862(11) 0.0241(4) Uani 1 1 d .
H21A H 0.5891 0.2650 0.8289 0.036 Uiso 1 1 calc R
H21B H 0.5806 0.1907 0.8150 0.036 Uiso 1 1 calc R
H21C H 0.6110 0.2171 0.8966 0.036 Uiso 1 1 calc R
C12 C 0.71411(10) 0.01427(10) 0.93453(11) 0.0231(4) Uani 1 1 d .
C20 C 0.36436(10) 0.34854(9) 0.82312(11) 0.0262(4) Uani 1 1 d .
H20A H 0.3890 0.3792 0.8033 0.039 Uiso 1 1 calc R
H20B H 0.3547 0.3666 0.8659 0.039 Uiso 1 1 calc R
H20C H 0.3228 0.3381 0.7855 0.039 Uiso 1 1 calc R
C19 C 0.39206(10) 0.12578(10) 0.93366(11) 0.0238(4) Uani 1 1 d .
C11 C 0.67258(12) -0.21174(10) 0.83437(15) 0.0352(5) Uani 1 1 d .
H11A H 0.6357 -0.2408 0.8138 0.053 Uiso 1 1 calc R
H11B H 0.7027 -0.2300 0.8791 0.053 Uiso 1 1 calc R
H11C H 0.6965 -0.2047 0.7985 0.053 Uiso 1 1 calc R
Co2 Co 0.0000 0.067131(15) 0.7500 0.01157(9) Uani 1 2 d S
C23 C 0.03155(8) 0.06838(8) 0.85717(9) 0.0135(3) Uani 1 1 d .
N3 N 0.09125(7) 0.04537(7) 0.90506(8) 0.0161(3) Uani 1 1 d .
N4 N 0.00073(7) 0.09407(7) 0.90607(8) 0.0154(3) Uani 1 1 d .
C26 C 0.14405(8) 0.01273(8) 0.88403(9) 0.0149(3) Uani 1 1 d .
C36 C -0.12276(8) 0.08965(9) 0.85551(9) 0.0158(3) Uani 1 1 d .
C31 C 0.15217(8) -0.05332(9) 0.89659(9) 0.0165(3) Uani 1 1 d .
C28 C 0.23920(8) 0.01638(9) 0.83777(9) 0.0185(3) Uani 1 1 d .
H28A H 0.2689 0.0396 0.8191 0.022 Uiso 1 1 calc R
C27 C 0.18806(8) 0.04888(9) 0.85682(9) 0.0168(3) Uani 1 1 d .
C45 C 0.0000 -0.03113(12) 0.7500 0.0187(5) Uani 1 2 d S
C29 C 0.24696(8) -0.04982(9) 0.84594(9) 0.0181(3) Uani 1 1 d .
C35 C -0.06391(8) 0.12563(8) 0.88620(9) 0.0149(3) Uani 1 1 d .
C41 C -0.12022(9) 0.01891(9) 0.84062(10) 0.0191(3) Uani 1 1 d .
C25 C 0.04004(9) 0.08774(10) 0.98032(9) 0.0220(4) Uani 1 1 d .
H25A H 0.0291 0.1018 1.0223 0.026 Uiso 1 1 calc R
C44 C 0.0000 0.16509(13) 0.7500 0.0187(5) Uani 1 2 d SD
C40 C -0.06613(9) 0.19119(9) 0.90146(10) 0.0179(3) Uani 1 1 d .
C38 C -0.18877(9) 0.18697(9) 0.85283(11) 0.0225(4) Uani 1 1 d .
C30 C 0.20371(9) -0.08380(9) 0.87627(10) 0.0185(3) Uani 1 1 d .
H30A H 0.2094 -0.1280 0.8831 0.022 Uiso 1 1 calc R
C37 C -0.18459(9) 0.12162(9) 0.83921(10) 0.0195(3) Uani 1 1 d .
H37A H -0.2242 0.0985 0.8186 0.023 Uiso 1 1 calc R
C24 C 0.09674(9) 0.05745(10) 0.97965(10) 0.0225(4) Uani 1 1 d .
H24A H 0.1328 0.0466 1.0211 0.027 Uiso 1 1 calc R
C39 C -0.12920(9) 0.22090(9) 0.88392(11) 0.0223(4) Uani 1 1 d .
H39A H -0.1315 0.2646 0.8933 0.027 Uiso 1 1 calc R
C32 C 0.18118(10) 0.12068(9) 0.84908(11) 0.0231(4) Uani 1 1 d .
H32A H 0.2157 0.1373 0.8297 0.035 Uiso 1 1 calc R
H32B H 0.1858 0.1394 0.8972 0.035 Uiso 1 1 calc R
H32C H 0.1376 0.1312 0.8154 0.035 Uiso 1 1 calc R
C34 C 0.10865(10) -0.09130(10) 0.93266(11) 0.0237(4) Uani 1 1 d .
C33 C 0.30161(9) -0.08403(10) 0.82288(11) 0.0257(4) Uani 1 1 d .
H33A H 0.3263 -0.0534 0.8032 0.039 Uiso 1 1 calc R
H33B H 0.2815 -0.1154 0.7852 0.039 Uiso 1 1 calc R
H33C H 0.3317 -0.1050 0.8656 0.039 Uiso 1 1 calc R
C43 C -0.00299(10) 0.23010(10) 0.93562(11) 0.0238(4) Uani 1 1 d .
C42 C -0.25630(10) 0.22003(11) 0.83397(15) 0.0363(5) Uani 1 1 d .
H42A H -0.2915 0.1893 0.8132 0.054 Uiso 1 1 calc R
H42B H -0.2582 0.2535 0.7981 0.054 Uiso 1 1 calc R
H42C H -0.2623 0.2383 0.8786 0.054 Uiso 1 1 calc R
H41A H -0.1079(15) 0.0113(15) 0.7952(18) 0.054 Uiso 1 1 d .
H41B H -0.0842(15) -0.0020(15) 0.8824(17) 0.054 Uiso 1 1 d .
H19A H 0.4001(16) 0.0850(16) 0.9165(18) 0.054 Uiso 1 1 d .
H41C H -0.1663(15) -0.0006(15) 0.8323(17) 0.054 Uiso 1 1 d .
H19B H 0.3419(16) 0.1272(15) 0.9216(17) 0.054 Uiso 1 1 d .
H43A H -0.0102(15) 0.2751(16) 0.9201(17) 0.054 Uiso 1 1 d .
H43B H 0.0314(15) 0.2146(16) 0.9189(17) 0.054 Uiso 1 1 d .
H43C H 0.0098(15) 0.2321(15) 0.9903(17) 0.054 Uiso 1 1 d .
H19C H 0.4105(15) 0.1265(15) 0.9874(18) 0.054 Uiso 1 1 d .
H44A H 0.032(3) 0.187(3) 0.795(2) 0.054 Uiso 0.50 1 d PD
H45A H -0.049(3) -0.048(3) 0.729(4) 0.054 Uiso 0.50 1 d P
H45B H -0.0019(16) -0.0505(16) 0.7017(17) 0.054 Uiso 1 1 d .
H44B H 0.0266(16) 0.1813(15) 0.7239(19) 0.054 Uiso 1 1 d .
H22A H 0.6103(15) 0.1129(16) 0.7424(17) 0.054 Uiso 1 1 d .
H22B H 0.6062(15) 0.0521(15) 0.7038(18) 0.054 Uiso 1 1 d .
H22C H 0.6260(15) 0.0492(16) 0.7856(18) 0.054 Uiso 1 1 d .
H10A H 0.4565(15) -0.0499(16) 0.8000(18) 0.054 Uiso 1 1 d .
H12A H 0.7550(16) 0.0096(15) 0.9199(17) 0.054 Uiso 1 1 d .
H12B H 0.6929(16) 0.0555(16) 0.9164(17) 0.054 Uiso 1 1 d .
H10B H 0.4633(15) -0.0504(15) 0.8841(18) 0.054 Uiso 1 1 d .
H10C H 0.4540(15) -0.1150(16) 0.8318(17) 0.054 Uiso 1 1 d .
H12C H 0.7284(16) 0.0102(15) 0.9885(18) 0.054 Uiso 1 1 d .
H34A H 0.0613(16) -0.0746(15) 0.9141(18) 0.054 Uiso 1 1 d .
H34B H 0.1228(15) -0.0925(15) 0.9854(18) 0.054 Uiso 1 1 d .
H34C H 0.1058(15) -0.1390(16) 0.9188(17) 0.054 Uiso 1 1 d .

loop_
_atom_site_aniso_label
_atom_site_aniso_U_11
_atom_site_aniso_U_22
_atom_site_aniso_U_33
_atom_site_aniso_U_23
_atom_site_aniso_U_13
_atom_site_aniso_U_12
Co1 0.01269(15) 0.01125(16) 0.00962(15) 0.000 0.00210(11) 0.000
C1 0.0138(7) 0.0125(8) 0.0147(8) -0.0006(6) 0.0044(6) 0.0000(6)
N1 0.0190(7) 0.0142(7) 0.0101(6) 0.0008(5) 0.0020(5) 0.0029(5)
N2 0.0215(7) 0.0140(7) 0.0107(6) -0.0001(5) 0.0021(5) 0.0035(5)
C13 0.0184(8) 0.0134(8) 0.0113(7) -0.0022(6) 0.0019(6) 0.0031(6)
C14 0.0206(8) 0.0160(8) 0.0140(7) -0.0028(6) 0.0042(6) -0.0008(6)
C18 0.0182(8) 0.0164(8) 0.0163(7) -0.0023(6) 0.0044(6) 0.0006(6)
C5 0.0193(8) 0.0167(8) 0.0119(7) 0.0023(6) 0.0053(6) 0.0012(6)
C4 0.0197(8) 0.0141(8) 0.0107(7) 0.0018(6) 0.0040(6) 0.0038(6)
C22 0.0163(8) 0.0221(9) 0.0176(8) 0.0016(7) 0.0051(7) 0.0006(6)
C9 0.0195(8) 0.0158(8) 0.0150(7) 0.0029(6) 0.0022(6) 0.0024(6)
C17 0.0239(8) 0.0146(8) 0.0182(8) 0.0003(6) 0.0056(7) 0.0000(7)
C16 0.0206(8) 0.0154(8) 0.0166(8) -0.0019(6) 0.0009(6) 0.0037(6)
C8 0.0193(8) 0.0189(9) 0.0263(9) 0.0025(7) 0.0065(7) 0.0054(7)
C10 0.0195(8) 0.0187(9) 0.0201(8) -0.0002(7) 0.0068(7) -0.0005(6)
C15 0.0167(8) 0.0196(9) 0.0189(8) -0.0025(7) 0.0040(6) 0.0020(6)
C2 0.0295(9) 0.0202(9) 0.0103(7) -0.0004(6) 0.0018(7) 0.0068(7)
C6 0.0252(9) 0.0137(8) 0.0194(8) -0.0004(6) 0.0081(7) -0.0008(7)
C7 0.0275(9) 0.0145(8) 0.0268(9) 0.0015(7) 0.0107(7) 0.0050(7)
C3 0.0318(9) 0.0214(9) 0.0100(7) -0.0019(7) 0.0025(7) 0.0059(7)
C21 0.0214(9) 0.0222(9) 0.0310(10) 0.0012(8) 0.0113(7) 0.0009(7)
C12 0.0191(8) 0.0205(9) 0.0251(9) 0.0003(7) -0.0003(7) -0.0007(7)
C20 0.0274(9) 0.0177(9) 0.0302(10) 0.0007(8) 0.0039(8) 0.0068(7)
C19 0.0285(10) 0.0206(9) 0.0239(9) 0.0022(7) 0.0106(8) -0.0010(7)
C11 0.0367(11) 0.0179(10) 0.0546(14) -0.0048(9) 0.0192(10) 0.0063(8)
Co2 0.01271(15) 0.01182(16) 0.00973(15) 0.000 0.00270(11) 0.000
C23 0.0137(7) 0.0127(8) 0.0142(7) -0.0003(6) 0.0046(6) 0.0007(6)
N3 0.0148(6) 0.0210(7) 0.0118(6) -0.0004(6) 0.0029(5) 0.0039(6)
N4 0.0155(6) 0.0191(7) 0.0110(6) 0.0002(5) 0.0032(5) 0.0034(5)
C26 0.0136(7) 0.0183(8) 0.0113(7) -0.0012(6) 0.0017(6) 0.0038(6)
C36 0.0182(8) 0.0168(8) 0.0131(7) 0.0025(6) 0.0055(6) 0.0011(6)
C31 0.0164(8) 0.0182(8) 0.0132(7) 0.0001(6) 0.0020(6) 0.0006(6)
C28 0.0155(8) 0.0228(9) 0.0171(8) -0.0006(7) 0.0048(6) -0.0016(6)
C27 0.0169(8) 0.0179(8) 0.0131(7) -0.0004(6) 0.0009(6) 0.0007(6)
C45 0.0213(12) 0.0148(11) 0.0184(11) 0.000 0.0036(9) 0.000
C29 0.0139(7) 0.0224(9) 0.0166(8) -0.0049(7) 0.0023(6) 0.0018(6)
C35 0.0153(7) 0.0180(8) 0.0117(7) 0.0008(6) 0.0049(6) 0.0029(6)
C41 0.0204(8) 0.0151(8) 0.0211(8) 0.0004(7) 0.0055(7) -0.0002(6)
C25 0.0219(9) 0.0329(10) 0.0101(7) -0.0010(7) 0.0030(7) 0.0068(8)
C44 0.0221(12) 0.0161(11) 0.0188(11) 0.000 0.0075(10) 0.000
C40 0.0193(8) 0.0198(8) 0.0156(8) -0.0022(6) 0.0066(6) 0.0013(7)
C38 0.0190(8) 0.0229(9) 0.0264(9) 0.0012(7) 0.0079(7) 0.0044(7)
C30 0.0183(8) 0.0168(8) 0.0181(8) -0.0016(7) 0.0020(6) 0.0018(6)
C37 0.0167(8) 0.0208(9) 0.0208(8) 0.0014(7) 0.0052(7) 0.0007(7)
C24 0.0204(9) 0.0348(10) 0.0106(7) 0.0003(7) 0.0019(6) 0.0070(7)
C39 0.0241(9) 0.0166(8) 0.0277(9) -0.0026(7) 0.0100(7) 0.0032(7)
C32 0.0246(9) 0.0187(9) 0.0269(9) 0.0020(7) 0.0092(7) 0.0017(7)
C34 0.0247(9) 0.0248(10) 0.0224(9) 0.0040(8) 0.0084(7) -0.0012(7)
C33 0.0187(8) 0.0293(10) 0.0296(10) -0.0071(8) 0.0080(7) 0.0030(7)
C43 0.0231(9) 0.0228(10) 0.0257(9) -0.0093(8) 0.0077(7) -0.0025(7)
C42 0.0214(9) 0.0301(11) 0.0556(14) 0.0004(10) 0.0091(9) 0.0095(8)

loop_
_atom_type_symbol
_atom_type_description
_atom_type_scat_dispersion_real
_atom_type_scat_dispersion_imag
_atom_type_scat_source
C C 0.0033 0.0016 'International Tables Vol C Tables 4.2.6.8 and 6.1.1.4'
H H 0.0000 0.0000 'International Tables Vol C Tables 4.2.6.8 and 6.1.1.4'
N N 0.0061 0.0033 'International Tables Vol C Tables 4.2.6.8 and 6.1.1.4'
Co Co 0.3494 0.9721 'International Tables Vol C Tables 4.2.6.8 and 6.1.1.4'

loop_
_geom_angle_atom_site_label_1
_geom_angle_atom_site_label_2
_geom_angle_atom_site_label_3
_geom_angle
_geom_angle_site_symmetry_1
_geom_angle_site_symmetry_3
C1 Co1 C1 179.52(10) . 2_656
C1 Co1 C22 90.65(7) . 2_656
C1 Co1 C22 89.35(7) 2_656 2_656
C1 Co1 C22 89.35(7) . .
C1 Co1 C22 90.65(7) 2_656 .
C22 Co1 C22 179.67(11) 2_656 .
N2 C1 N1 102.24(14) . .
N2 C1 Co1 128.54(12) . .
N1 C1 Co1 129.18(12) . .
C1 N1 C2 112.14(14) . .
C1 N1 C4 126.64(14) . .
C2 N1 C4 121.22(14) . .
C1 N2 C3 111.91(15) . .
C1 N2 C13 126.24(14) . .
C3 N2 C13 121.85(14) . .
C18 C13 C14 121.98(16) . .
C18 C13 N2 119.06(15) . .
C14 C13 N2 118.84(15) . .
C15 C14 C13 117.75(16) . .
C15 C14 C19 120.25(17) . .
C13 C14 C19 121.98(16) . .
C13 C18 C17 118.22(16) . .
C13 C18 C21 120.99(16) . .
C17 C18 C21 120.80(16) . .
C6 C5 C4 118.21(16) . .
C6 C5 C10 120.47(16) . .
C4 C5 C10 121.32(16) . .
C5 C4 C9 121.66(16) . .
C5 C4 N1 119.78(15) . .
C9 C4 N1 118.47(15) . .
Co1 C22 H22A 109.5(19) . .
Co1 C22 H22B 115.5(18) . .
H22A C22 H22B 98(2) . .
Co1 C22 H22C 115(2) . .
H22A C22 H22C 117(3) . .
H22B C22 H22C 100(3) . .
C8 C9 C4 117.86(16) . .
C8 C9 C12 120.07(16) . .
C4 C9 C12 122.07(16) . .
C16 C17 C18 121.35(17) . .
C16 C17 H17A 119.3 . .
C18 C17 H17A 119.3 . .
C17 C16 C15 118.69(16) . .
C17 C16 C20 120.38(17) . .
C15 C16 C20 120.92(17) . .
C9 C8 C7 122.18(17) . .
C9 C8 H8A 118.9 . .
C7 C8 H8A 118.9 . .
C5 C10 H10A 111.5(19) . .
C5 C10 H10B 113.6(17) . .
H10A C10 H10B 104(3) . .
C5 C10 H10C 110.0(18) . .
H10A C10 H10C 106(3) . .
H10B C10 H10C 111(2) . .
C16 C15 C14 121.88(16) . .
C16 C15 H15A 119.1 . .
C14 C15 H15A 119.1 . .
C3 C2 N1 106.54(15) . .
C3 C2 H2A 126.7 . .
N1 C2 H2A 126.7 . .
C7 C6 C5 121.80(17) . .
C7 C6 H6A 119.1 . .
C5 C6 H6A 119.1 . .
C6 C7 C8 118.27(17) . .
C6 C7 C11 120.56(18) . .
C8 C7 C11 121.17(18) . .
C2 C3 N2 107.17(15) . .
C2 C3 H3A 126.4 . .
N2 C3 H3A 126.4 . .
C18 C21 H21A 109.5 . .
C18 C21 H21B 109.5 . .
H21A C21 H21B 109.5 . .
C18 C21 H21C 109.5 . .
H21A C21 H21C 109.5 . .
H21B C21 H21C 109.5 . .
C9 C12 H12A 110.1(18) . .
C9 C12 H12B 108.8(18) . .
H12A C12 H12B 109(3) . .
C9 C12 H12C 109.3(18) . .
H12A C12 H12C 106(2) . .
H12B C12 H12C 114(3) . .
C16 C20 H20A 109.5 . .
C16 C20 H20B 109.5 . .
H20A C20 H20B 109.5 . .
C16 C20 H20C 109.5 . .
H20A C20 H20C 109.5 . .
H20B C20 H20C 109.5 . .
C14 C19 H19A 113.1(19) . .
C14 C19 H19B 112.3(18) . .
H19A C19 H19B 103(3) . .
C14 C19 H19C 112.0(19) . .
H19A C19 H19C 109(3) . .
H19B C19 H19C 107(2) . .
C7 C11 H11A 109.5 . .
C7 C11 H11B 109.5 . .
H11A C11 H11B 109.5 . .
C7 C11 H11C 109.5 . .
H11A C11 H11C 109.5 . .
H11B C11 H11C 109.5 . .
C23 Co2 C23 178.44(10) 2_556 .
C23 Co2 C44 89.22(5) 2_556 .
C23 Co2 C44 89.22(5) . .
C23 Co2 C45 90.78(5) 2_556 .
C23 Co2 C45 90.78(5) . .
C44 Co2 C45 180.000(1) . .
N4 C23 N3 102.10(14) . .
N4 C23 Co2 128.57(12) . .
N3 C23 Co2 129.32(12) . .
C23 N3 C24 112.10(14) . .
C23 N3 C26 126.47(14) . .
C24 N3 C26 121.42(14) . .
C23 N4 C25 112.27(14) . .
C23 N4 C35 126.23(14) . .
C25 N4 C35 121.49(14) . .
C27 C26 C31 122.24(15) . .
C27 C26 N3 118.90(16) . .
C31 C26 N3 118.71(15) . .
C37 C36 C35 117.85(16) . .
C37 C36 C41 120.51(16) . .
C35 C36 C41 121.64(15) . .
C30 C31 C26 117.76(16) . .
C30 C31 C34 119.95(17) . .
C26 C31 C34 122.26(16) . .
C29 C28 C27 121.63(16) . .
C29 C28 H28A 119.2 . .
C27 C28 H28A 119.2 . .
C26 C27 C28 117.86(16) . .
C26 C27 C32 121.16(16) . .
C28 C27 C32 120.98(16) . .
Co2 C45 H45A 109(4) . .
Co2 C45 H45B 114.3(19) . .
H45A C45 H45B 76(3) . .
C28 C29 C30 118.71(16) . .
C28 C29 C33 120.51(17) . .
C30 C29 C33 120.78(17) . .
C40 C35 C36 121.79(15) . .
C40 C35 N4 118.56(15) . .
C36 C35 N4 119.57(15) . .
C36 C41 H41A 110.9(19) . .
C36 C41 H41B 109.8(18) . .
H41A C41 H41B 106(2) . .
C36 C41 H41C 109.8(17) . .
H41A C41 H41C 107(2) . .
H41B C41 H41C 113(2) . .
C24 C25 N4 106.72(15) . .
C24 C25 H25A 126.6 . .
N4 C25 H25A 126.6 . .
Co2 C44 H44A 117(4) . .
Co2 C44 H44B 112(2) . .
H44A C44 H44B 86(4) . .
C39 C40 C35 118.08(16) . .
C39 C40 C43 119.78(17) . .
C35 C40 C43 122.14(16) . .
C37 C38 C39 118.42(17) . .
C37 C38 C42 120.57(18) . .
C39 C38 C42 121.01(18) . .
C29 C30 C31 121.66(17) . .
C29 C30 H30A 119.2 . .
C31 C30 H30A 119.2 . .
C38 C37 C36 121.98(17) . .
C38 C37 H37A 119.0 . .
C36 C37 H37A 119.0 . .
C25 C24 N3 106.80(15) . .
C25 C24 H24A 126.6 . .
N3 C24 H24A 126.6 . .
C38 C39 C40 121.86(17) . .
C38 C39 H39A 119.1 . .
C40 C39 H39A 119.1 . .
C27 C32 H32A 109.5 . .
C27 C32 H32B 109.5 . .
H32A C32 H32B 109.5 . .
C27 C32 H32C 109.5 . .
H32A C32 H32C 109.5 . .
H32B C32 H32C 109.5 . .
C31 C34 H34A 108.9(18) . .
C31 C34 H34B 116.5(19) . .
H34A C34 H34B 110(3) . .
C31 C34 H34C 113.0(17) . .
H34A C34 H34C 106(2) . .
H34B C34 H34C 102(3) . .
C29 C33 H33A 109.5 . .
C29 C33 H33B 109.5 . .
H33A C33 H33B 109.5 . .
C29 C33 H33C 109.5 . .
H33A C33 H33C 109.5 . .
H33B C33 H33C 109.5 . .
C40 C43 H43A 110.6(18) . .
C40 C43 H43B 109(2) . .
H43A C43 H43B 107(3) . .
C40 C43 H43C 113.2(17) . .
H43A C43 H43C 104(3) . .
H43B C43 H43C 112(3) . .
C38 C42 H42A 109.5 . .
C38 C42 H42B 109.5 . .
H42A C42 H42B 109.5 . .
C38 C42 H42C 109.5 . .
H42A C42 H42C 109.5 . .
H42B C42 H42C 109.5 . .

loop_
_geom_bond_atom_site_label_1
_geom_bond_atom_site_label_2
_geom_bond_distance
_geom_bond_site_symmetry_2
Co1 C1 1.9149(17) .
Co1 C1 1.9149(17) 2_656
Co1 C22 2.0368(18) 2_656
Co1 C22 2.0368(18) .
C1 N2 1.376(2) .
C1 N1 1.379(2) .
N1 C2 1.394(2) .
N1 C4 1.436(2) .
N2 C3 1.393(2) .
N2 C13 1.441(2) .
C13 C18 1.394(2) .
C13 C14 1.397(2) .
C14 C15 1.395(2) .
C14 C19 1.507(3) .
C18 C17 1.398(2) .
C18 C21 1.506(2) .
C5 C6 1.394(2) .
C5 C4 1.399(2) .
C5 C10 1.503(2) .
C4 C9 1.400(2) .
C22 H22A 0.91(3) .
C22 H22B 1.01(3) .
C22 H22C 0.89(3) .
C9 C8 1.392(3) .
C9 C12 1.510(3) .
C17 C16 1.391(3) .
C17 H17A 0.9300 .
C16 C15 1.391(3) .
C16 C20 1.508(2) .
C8 C7 1.394(3) .
C8 H8A 0.9300 .
C10 H10A 0.92(3) .
C10 H10B 1.03(3) .
C10 H10C 0.95(3) .
C15 H15A 0.9300 .
C2 C3 1.337(3) .
C2 H2A 0.9300 .
C6 C7 1.390(3) .
C6 H6A 0.9300 .
C7 C11 1.508(3) .
C3 H3A 0.9300 .
C21 H21A 0.9600 .
C21 H21B 0.9600 .
C21 H21C 0.9600 .
C12 H12A 0.97(3) .
C12 H12B 0.98(3) .
C12 H12C 0.97(3) .
C20 H20A 0.9600 .
C20 H20B 0.9600 .
C20 H20C 0.9600 .
C19 H19A 0.94(3) .
C19 H19B 1.00(3) .
C19 H19C 0.96(3) .
C11 H11A 0.9600 .
C11 H11B 0.9600 .
C11 H11C 0.9600 .
Co2 C23 1.9156(17) 2_556
Co2 C23 1.9155(17) .
Co2 C44 2.038(3) .
Co2 C45 2.044(3) .
C23 N4 1.375(2) .
C23 N3 1.379(2) .
N3 C24 1.391(2) .
N3 C26 1.443(2) .
N4 C25 1.391(2) .
N4 C35 1.439(2) .
C26 C27 1.394(2) .
C26 C31 1.396(2) .
C36 C37 1.396(2) .
C36 C35 1.401(2) .
C36 C41 1.502(2) .
C31 C30 1.393(2) .
C31 C34 1.506(3) .
C28 C29 1.390(3) .
C28 C27 1.394(2) .
C28 H28A 0.9300 .
C27 C32 1.503(2) .
C45 H45A 1.04(6) .
C45 H45B 0.98(3) .
C29 C30 1.393(3) .
C29 C33 1.510(2) .
C35 C40 1.397(2) .
C41 H41A 0.97(3) .
C41 H41B 1.00(3) .
C41 H41C 1.01(3) .
C25 C24 1.340(3) .
C25 H25A 0.9300 .
C44 H44A 1.01(2) .
C44 H44B 0.91(3) .
C40 C39 1.396(2) .
C40 C43 1.510(3) .
C38 C37 1.391(3) .
C38 C39 1.391(3) .
C38 C42 1.506(3) .
C30 H30A 0.9300 .
C37 H37A 0.9300 .
C24 H24A 0.9300 .
C39 H39A 0.9300 .
C32 H32A 0.9600 .
C32 H32B 0.9600 .
C32 H32C 0.9600 .
C34 H34A 1.00(3) .
C34 H34B 0.94(3) .
C34 H34C 1.02(3) .
C33 H33A 0.9600 .
C33 H33B 0.9600 .
C33 H33C 0.9600 .
C43 H43A 0.98(3) .
C43 H43B 0.92(3) .
C43 H43C 0.98(3) .
C42 H42A 0.9600 .
C42 H42B 0.9600 .
C42 H42C 0.9600 .
